data_1529416
loop_
_publ_author_name
'I.N. Flerov'
'M.V. Gorev'
'V.D. Fokina'
'M.S. Molokeev'
'A.D. Vasiliev'
'A.F. Bovina'
'N.M. Laptash'

_publ_contact_author_address
;
Kirensky Institute of Physics of SB RAS 
Akademgorodok 50-38
660036 Krasnoyarsk
Russia 
;
_publ_contact_author_email msmolokeev@gmail.com
_publ_contact_author_fax +(3912)43-89-23
_publ_contact_author_name 'Molokeev Maxim'
_publ_contact_author_phone +7-950-437-17-72
_publ_section_title
;
 Heat capacity, structural disorder, and the phase transition in cryolite
 (NH4)3Ti(O2)F5
;
_journal_issue 8
_journal_name_full 'Physics of the Solid State'
_journal_page_first 1559
_journal_page_last 1567
_journal_paper_doi 10.1134/S1063783406080221
_journal_volume 48
_journal_year 2006
_chemical_formula_sum 'F5 H12 N3 O2 Ti'
_chemical_formula_weight 228.84
_chemical_name_systematic ' ?'
_space_group_IT_number 225
_symmetry_cell_setting cubic
_symmetry_space_group_name_Hall '-F 4 2 3'
_symmetry_space_group_name_H-M 'F m -3 m'
_cell_angle_alpha 90.00000
_cell_angle_beta 90.00000
_cell_angle_gamma 90.00000
_cell_formula_units_Z 4
_cell_length_a 9.23676(18)
_cell_length_b 9.23676(18)
_cell_length_c 9.23676(18)
_cell_volume 788.06(3)
_computing_structure_refinement FULLPROF
_diffrn_radiation_type X-ray
_pd_instr_location ' ?'
_pd_meas_2theta_range_inc 0.020000
_pd_meas_2theta_range_max 110.00000
_pd_meas_2theta_range_min 15.00000
_pd_meas_number_of_points 4751
_pd_proc_2theta_range_inc 0.020000
_pd_proc_2theta_range_max 110.0391
_pd_proc_2theta_range_min 15.0391
_pd_proc_ls_pref_orient_corr ' ?'
_pd_proc_ls_prof_R_factor 7.5526
_pd_proc_ls_prof_wR_expected 7.5475
_pd_proc_ls_prof_wR_factor 9.9556
_pd_proc_wavelength 1.540560
_pd_spec_mounting ' ?'
_refine_ls_number_parameters 19
_refine_ls_number_reflns 96
_refine_ls_number_restraints 0
_refine_ls_R_I_factor 5.8644
_cod_data_source_file NH43TiO2F5.cif
_cod_data_source_block global
_cod_depositor_comments
;
The following automatic conversions were performed:

'_symmetry_cell_setting' value 'Cubic' changed to 'cubic' according
to the built-in table from CIF Core dictionary named 'cif_core.dic'
version 2.4.1 from 2010-06-29.

Automatic conversion script
Id: cif_fix_values 3392 2015-05-12 13:50:21Z andrius 
;
_cod_original_sg_symbol_H-M 'F M 3 M'
_cod_original_formula_sum 'F5 N3 H12 O2 Ti'
_cod_database_code 1529416
_pd_proc_ls_prof_cr_factor 19.1943
_pd_proc_ls_prof_cwr_factor 18.5854
_pd_proc_ls_prof_cwr_expected 14.0899
_pd_proc_ls_prof_chi2 1.7399
_pd_proc_ls_prof_echi2 1.7273

loop_
_symmetry_equiv_pos_as_xyz
x,y,z
x,-y,-z
-x,y,-z
-x,-y,z
y,z,x
-y,-z,x
y,-z,-x
-y,z,-x
z,x,y
-z,x,-y
-z,-x,y
z,-x,-y
y,x,z
-y,x,-z
y,-x,-z
-y,-x,z
z,y,x
-z,-y,x
-z,y,-x
z,-y,-x
x,z,y
x,-z,-y
-x,-z,y
-x,z,-y
-x,-y,-z
-x,y,z
x,-y,z
x,y,-z
-y,-z,-x
y,z,-x
-y,z,x
y,-z,x
-z,-x,-y
z,-x,y
z,x,-y
-z,x,y
-y,-x,-z
y,-x,z
-y,x,z
y,x,-z
-z,-y,-x
z,y,-x
z,-y,x
-z,y,x
-x,-z,-y
-x,z,y
x,z,-y
x,-z,y
x+1/2,y+1/2,z
x+1/2,-y+1/2,-z
-x+1/2,y+1/2,-z
-x+1/2,-y+1/2,z
y+1/2,z+1/2,x
-y+1/2,-z+1/2,x
y+1/2,-z+1/2,-x
-y+1/2,z+1/2,-x
z+1/2,x+1/2,y
-z+1/2,x+1/2,-y
-z+1/2,-x+1/2,y
z+1/2,-x+1/2,-y
y+1/2,x+1/2,z
-y+1/2,x+1/2,-z
y+1/2,-x+1/2,-z
-y+1/2,-x+1/2,z
z+1/2,y+1/2,x
-z+1/2,-y+1/2,x
-z+1/2,y+1/2,-x
z+1/2,-y+1/2,-x
x+1/2,z+1/2,y
x+1/2,-z+1/2,-y
-x+1/2,-z+1/2,y
-x+1/2,z+1/2,-y
-x+1/2,-y+1/2,-z
-x+1/2,y+1/2,z
x+1/2,-y+1/2,z
x+1/2,y+1/2,-z
-y+1/2,-z+1/2,-x
y+1/2,z+1/2,-x
-y+1/2,z+1/2,x
y+1/2,-z+1/2,x
-z+1/2,-x+1/2,-y
z+1/2,-x+1/2,y
z+1/2,x+1/2,-y
-z+1/2,x+1/2,y
-y+1/2,-x+1/2,-z
y+1/2,-x+1/2,z
-y+1/2,x+1/2,z
y+1/2,x+1/2,-z
-z+1/2,-y+1/2,-x
z+1/2,y+1/2,-x
z+1/2,-y+1/2,x
-z+1/2,y+1/2,x
-x+1/2,-z+1/2,-y
-x+1/2,z+1/2,y
x+1/2,z+1/2,-y
x+1/2,-z+1/2,y
x+1/2,y,z+1/2
x+1/2,-y,-z+1/2
-x+1/2,y,-z+1/2
-x+1/2,-y,z+1/2
y+1/2,z,x+1/2
-y+1/2,-z,x+1/2
y+1/2,-z,-x+1/2
-y+1/2,z,-x+1/2
z+1/2,x,y+1/2
-z+1/2,x,-y+1/2
-z+1/2,-x,y+1/2
z+1/2,-x,-y+1/2
y+1/2,x,z+1/2
-y+1/2,x,-z+1/2
y+1/2,-x,-z+1/2
-y+1/2,-x,z+1/2
z+1/2,y,x+1/2
-z+1/2,-y,x+1/2
-z+1/2,y,-x+1/2
z+1/2,-y,-x+1/2
x+1/2,z,y+1/2
x+1/2,-z,-y+1/2
-x+1/2,-z,y+1/2
-x+1/2,z,-y+1/2
-x+1/2,-y,-z+1/2
-x+1/2,y,z+1/2
x+1/2,-y,z+1/2
x+1/2,y,-z+1/2
-y+1/2,-z,-x+1/2
y+1/2,z,-x+1/2
-y+1/2,z,x+1/2
y+1/2,-z,x+1/2
-z+1/2,-x,-y+1/2
z+1/2,-x,y+1/2
z+1/2,x,-y+1/2
-z+1/2,x,y+1/2
-y+1/2,-x,-z+1/2
y+1/2,-x,z+1/2
-y+1/2,x,z+1/2
y+1/2,x,-z+1/2
-z+1/2,-y,-x+1/2
z+1/2,y,-x+1/2
z+1/2,-y,x+1/2
-z+1/2,y,x+1/2
-x+1/2,-z,-y+1/2
-x+1/2,z,y+1/2
x+1/2,z,-y+1/2
x+1/2,-z,y+1/2
x,y+1/2,z+1/2
x,-y+1/2,-z+1/2
-x,y+1/2,-z+1/2
-x,-y+1/2,z+1/2
y,z+1/2,x+1/2
-y,-z+1/2,x+1/2
y,-z+1/2,-x+1/2
-y,z+1/2,-x+1/2
z,x+1/2,y+1/2
-z,x+1/2,-y+1/2
-z,-x+1/2,y+1/2
z,-x+1/2,-y+1/2
y,x+1/2,z+1/2
-y,x+1/2,-z+1/2
y,-x+1/2,-z+1/2
-y,-x+1/2,z+1/2
z,y+1/2,x+1/2
-z,-y+1/2,x+1/2
-z,y+1/2,-x+1/2
z,-y+1/2,-x+1/2
x,z+1/2,y+1/2
x,-z+1/2,-y+1/2
-x,-z+1/2,y+1/2
-x,z+1/2,-y+1/2
-x,-y+1/2,-z+1/2
-x,y+1/2,z+1/2
x,-y+1/2,z+1/2
x,y+1/2,-z+1/2
-y,-z+1/2,-x+1/2
y,z+1/2,-x+1/2
-y,z+1/2,x+1/2
y,-z+1/2,x+1/2
-z,-x+1/2,-y+1/2
z,-x+1/2,y+1/2
z,x+1/2,-y+1/2
-z,x+1/2,y+1/2
-y,-x+1/2,-z+1/2
y,-x+1/2,z+1/2
-y,x+1/2,z+1/2
y,x+1/2,-z+1/2
-z,-y+1/2,-x+1/2
z,y+1/2,-x+1/2
z,-y+1/2,x+1/2
-z,y+1/2,x+1/2
-x,-z+1/2,-y+1/2
-x,z+1/2,y+1/2
x,z+1/2,-y+1/2
x,-z+1/2,y+1/2

loop_
_atom_site_label
_atom_site_fract_x
_atom_site_fract_y
_atom_site_fract_z
_atom_site_U_iso_or_equiv
_atom_site_occupancy
_atom_site_adp_type
_atom_site_type_symbol
Ti 0.00000 0.00000 0.00000 0.0172(6) 1.00000 Uiso Ti
N1 0.50000 0.00000 0.00000 0.045(3) 1.00000 Uiso N
H1 0.56000 0.56000 0.56000 0.02533 0.50006 Uiso H
H2 0.19800 0.19800 0.19800 0.02533 1.00018 Uiso H
N2 0.25000 0.25000 0.25000 0.0337(15) 1.00024 Uiso N
O 0.00000 0.1715(11) 0.1021(16) 0.033(5) 0.08335 Uiso O
F 0.2059(3) 0.00000 0.00000 0.0875(16) 0.83293 Uani F

loop_
_atom_site_aniso_label
_atom_site_aniso_U_11
_atom_site_aniso_U_22
_atom_site_aniso_U_33
_atom_site_aniso_U_12
_atom_site_aniso_U_13
_atom_site_aniso_U_23
_atom_site_aniso_type_symbol
F 0.00864 0.127(2) 0.127(2) 0.00000 0.00000 0.00000 F

loop_
_atom_type_symbol
_atom_type_scat_Cromer_Mann_a1
_atom_type_scat_Cromer_Mann_b1
_atom_type_scat_Cromer_Mann_a2
_atom_type_scat_Cromer_Mann_b2
_atom_type_scat_Cromer_Mann_a3
_atom_type_scat_Cromer_Mann_b3
_atom_type_scat_Cromer_Mann_a4
_atom_type_scat_Cromer_Mann_b4
_atom_type_scat_Cromer_Mann_c
_atom_type_scat_dispersion_real
_atom_type_scat_dispersion_imag
_atom_type_scat_source
ti 9.75950 7.85080 7.35580 0.50000 1.69910 35.63380 1.90210 116.10500 1.28070 0.18900 1.80700 International_Tables_for_Crystallography_Vol.C(1991)_Tables_6.1.1.4_and_6.1.1.5
n 12.21260 0.00570 3.13220 9.89330 2.01250 28.99750 1.16630 0.58260 -11.52900 0.02900 0.01800 International_Tables_for_Crystallography_Vol.C(1991)_Tables_6.1.1.4_and_6.1.1.5
h 0.49300 10.51090 0.32291 26.12570 0.14019 3.14236 0.04081 57.79970 0.00304 0.00000 0.00000 International_Tables_for_Crystallography_Vol.C(1991)_Tables_6.1.1.4_and_6.1.1.5
o 3.04850 13.27710 2.28680 5.70110 1.54630 0.32390 0.86700 32.90890 0.25080 0.04700 0.03200 International_Tables_for_Crystallography_Vol.C(1991)_Tables_6.1.1.4_and_6.1.1.5
f 3.53920 10.28250 2.64120 4.29440 1.51700 0.26150 1.02430 26.14760 0.27760 0.06900 0.05300 International_Tables_for_Crystallography_Vol.C(1991)_Tables_6.1.1.4_and_6.1.1.5
